data_7019827
loop_
_publ_author_name
'Winkelhaus, Daniel'
'Neumann, Beate'
'Stammler, Hans-Georg'
'Mitzel, Norbert W.'

_publ_section_title
;
 Intramolecular Lewis acid-base pairs based on 4-ethynyl-2,6-lutidine.
;
_journal_issue 30
_journal_name_full 'Dalton transactions (Cambridge, England : 2003)'
_journal_page_first 9143
_journal_page_last 9150
_journal_paper_doi 10.1039/c2dt30719g
_journal_volume 41
_journal_year 2012
_chemical_formula_moiety 'C9 H9 N'
_chemical_formula_sum 'C9 H9 N'
_chemical_formula_weight 131.17
_chemical_name_systematic ?
_space_group_IT_number 14
_symmetry_cell_setting monoclinic
_symmetry_space_group_name_Hall '-P 2ybc'
_symmetry_space_group_name_H-M 'P 1 21/c 1'
_atom_sites_solution_hydrogens geom
_atom_sites_solution_primary direct
_atom_sites_solution_secondary difmap
_audit_creation_method SHELXL-97
_cell_angle_alpha 90.00
_cell_angle_beta 113.945(3)
_cell_angle_gamma 90.00
_cell_formula_units_Z 4
_cell_length_a 8.7308(5)
_cell_length_b 12.8695(8)
_cell_length_c 7.3121(3)
_cell_measurement_reflns_used 4107
_cell_measurement_temperature 100(2)
_cell_measurement_theta_max 27.485
_cell_measurement_theta_min 2.910
_cell_volume 750.88(7)
_computing_cell_refinement 'HKL Scalepack (Otwinowski & Minor 1997)'
_computing_data_collection 'Collect, Bruker AXS, 2004'
_computing_data_reduction 'Denzo and Scalepack (Otwinowski & Minor, 1997)'
_computing_molecular_graphics 'SHELXTL-PLUS (1990)'
_computing_publication_material 'SHELXL-97 (Sheldrick, 1997)'
_computing_structure_refinement 'SHELXL-97 (Sheldrick, 1997)'
_computing_structure_solution 'SHELXS-97 (Sheldrick, 1990)'
_diffrn_ambient_temperature 100(2)
_diffrn_measured_fraction_theta_full 0.998
_diffrn_measured_fraction_theta_max 0.998
_diffrn_measurement_device_type KappaCCD
_diffrn_measurement_method CCD
_diffrn_radiation_monochromator graphite
_diffrn_radiation_source 'fine-focus sealed tube'
_diffrn_radiation_type MoK\a
_diffrn_radiation_wavelength 0.71073
_diffrn_reflns_av_R_equivalents 0.036
_diffrn_reflns_av_sigmaI/netI 0.0362
_diffrn_reflns_limit_h_max 11
_diffrn_reflns_limit_h_min -11
_diffrn_reflns_limit_k_max 16
_diffrn_reflns_limit_k_min -14
_diffrn_reflns_limit_l_max 9
_diffrn_reflns_limit_l_min -9
_diffrn_reflns_number 6299
_diffrn_reflns_theta_full 27.46
_diffrn_reflns_theta_max 27.46
_diffrn_reflns_theta_min 3.00
_exptl_absorpt_coefficient_mu 0.069
_exptl_absorpt_correction_T_max 0.9891
_exptl_absorpt_correction_T_min 0.9797
_exptl_absorpt_correction_type multi-scan
_exptl_absorpt_process_details 'Denzo and Scalepack (Otwinowski & Minor, 1997)'
_exptl_crystal_colour Colourless
_exptl_crystal_density_diffrn 1.160
_exptl_crystal_density_method 'not measured'
_exptl_crystal_description fragment
_exptl_crystal_F_000 280
_exptl_crystal_size_max 0.30
_exptl_crystal_size_mid 0.30
_exptl_crystal_size_min 0.16
_refine_diff_density_max 0.339
_refine_diff_density_min -0.328
_refine_diff_density_rms 0.053
_refine_ls_extinction_method none
_refine_ls_goodness_of_fit_ref 1.098
_refine_ls_hydrogen_treatment constr
_refine_ls_matrix_type full
_refine_ls_number_parameters 93
_refine_ls_number_reflns 1722
_refine_ls_number_restraints 0
_refine_ls_restrained_S_all 1.098
_refine_ls_R_factor_all 0.0677
_refine_ls_R_factor_gt 0.0530
_refine_ls_shift/su_max 0.006
_refine_ls_shift/su_mean 0.000
_refine_ls_structure_factor_coef Fsqd
_refine_ls_weighting_details 'calc w=1/[\s^2^(Fo^2^)+(0.0788P)^2^+0.2561P] where P=(Fo^2^+2Fc^2^)/3'
_refine_ls_weighting_scheme calc
_refine_ls_wR_factor_gt 0.1499
_refine_ls_wR_factor_ref 0.1595
_reflns_number_gt 1354
_reflns_number_total 1722
_reflns_threshold_expression >2sigma(I)
_cod_data_source_file c2dt30719g.txt
_cod_data_source_block compound2
_cod_depositor_comments
;
The following automatic conversions were performed:

'_symmetry_cell_setting' value 'Monoclinic' changed to 'monoclinic'
according to /home/saulius/struct/CIF-dictionaries/cif_core.dic
dictionary named 'cif_core.dic' version 2.4.1 from 2010-06-29.

Automatic conversion script
Id: cif_fix_values 1891 2012-01-12 08:04:46Z andrius 
;
_cod_original_sg_symbol_H-M 'P 21/c'
_cod_database_code 7019827

loop_
_symmetry_equiv_pos_as_xyz
'x, y, z'
'-x, y+1/2, -z+1/2'
'-x, -y, -z'
'x, -y-1/2, z-1/2'

loop_
_atom_site_label
_atom_site_type_symbol
_atom_site_fract_x
_atom_site_fract_y
_atom_site_fract_z
_atom_site_U_iso_or_equiv
_atom_site_adp_type
_atom_site_occupancy
_atom_site_symmetry_multiplicity
_atom_site_calc_flag
_atom_site_refinement_flags
N1 N 0.19171(15) 0.64557(10) 0.21806(18) 0.0203(3) Uani 1 1 d .
C1 C 0.8041(2) 0.64699(12) 0.1924(2) 0.0272(4) Uani 1 1 d .
H1 H 0.9113 0.6472 0.1878 0.033 Uiso 1 1 calc R
C2 C 0.66985(19) 0.64672(11) 0.1981(2) 0.0231(4) Uani 1 1 d .
C3 C 0.50789(18) 0.64632(11) 0.2063(2) 0.0199(3) Uani 1 1 d .
C4 C 0.41952(18) 0.73854(11) 0.1908(2) 0.0203(4) Uani 1 1 d .
H4 H 0.4662 0.8030 0.1761 0.024 Uiso 1 1 calc R
C5 C 0.26214(18) 0.73534(11) 0.1972(2) 0.0195(4) Uani 1 1 d .
C6 C 0.27648(18) 0.55629(11) 0.2342(2) 0.0212(4) Uani 1 1 d .
C7 C 0.43392(18) 0.55350(11) 0.2283(2) 0.0218(4) Uani 1 1 d .
H7 H 0.4904 0.4892 0.2392 0.026 Uiso 1 1 calc R
C8 C 0.16344(19) 0.83291(12) 0.1825(2) 0.0253(4) Uani 1 1 d .
H8A H 0.0436 0.8183 0.1099 0.038 Uiso 1 1 calc R
H8B H 0.1975 0.8862 0.1107 0.038 Uiso 1 1 calc R
H8C H 0.1848 0.8579 0.3172 0.038 Uiso 1 1 calc R
C9 C 0.1922(2) 0.45870(12) 0.2608(2) 0.0270(4) Uani 1 1 d .
H9A H 0.1877 0.4596 0.3925 0.041 Uiso 1 1 calc R
H9B H 0.2560 0.3979 0.2508 0.041 Uiso 1 1 calc R
H9C H 0.0781 0.4551 0.1563 0.041 Uiso 1 1 calc R

loop_
_atom_site_aniso_label
_atom_site_aniso_U_11
_atom_site_aniso_U_22
_atom_site_aniso_U_33
_atom_site_aniso_U_23
_atom_site_aniso_U_13
_atom_site_aniso_U_12
N1 0.0166(6) 0.0243(7) 0.0208(6) -0.0001(5) 0.0084(5) -0.0007(5)
C1 0.0198(8) 0.0297(8) 0.0332(9) -0.0006(6) 0.0119(6) -0.0002(6)
C2 0.0214(8) 0.0214(7) 0.0265(8) -0.0005(6) 0.0097(6) -0.0005(6)
C3 0.0160(7) 0.0237(7) 0.0201(7) -0.0007(5) 0.0074(5) -0.0007(5)
C4 0.0201(8) 0.0190(7) 0.0218(7) -0.0010(5) 0.0087(6) -0.0024(5)
C5 0.0182(7) 0.0223(7) 0.0173(7) -0.0007(5) 0.0065(5) 0.0015(5)
C6 0.0199(7) 0.0229(7) 0.0204(7) 0.0002(6) 0.0078(6) -0.0022(6)
C7 0.0186(7) 0.0197(7) 0.0270(8) 0.0014(6) 0.0093(6) 0.0019(5)
C8 0.0236(8) 0.0256(8) 0.0282(8) 0.0016(6) 0.0121(6) 0.0058(6)
C9 0.0225(8) 0.0249(8) 0.0348(9) 0.0026(6) 0.0127(7) -0.0034(6)

loop_
_atom_type_symbol
_atom_type_description
_atom_type_scat_dispersion_real
_atom_type_scat_dispersion_imag
_atom_type_scat_source
C C 0.0033 0.0016 'International Tables Vol C Tables 4.2.6.8 and 6.1.1.4'
H H 0.0000 0.0000 'International Tables Vol C Tables 4.2.6.8 and 6.1.1.4'
N N 0.0061 0.0033 'International Tables Vol C Tables 4.2.6.8 and 6.1.1.4'

loop_
_geom_angle_atom_site_label_1
_geom_angle_atom_site_label_2
_geom_angle_atom_site_label_3
_geom_angle
C6 N1 C5 118.85(12)
C2 C1 H1 180.0
C1 C2 C3 179.66(17)
C4 C3 C7 118.04(13)
C4 C3 C2 120.93(13)
C7 C3 C2 121.03(13)
C5 C4 C3 119.50(13)
C5 C4 H4 120.3
C3 C4 H4 120.3
N1 C5 C4 122.06(12)
N1 C5 C8 116.77(13)
C4 C5 C8 121.17(13)
N1 C6 C7 122.25(13)
N1 C6 C9 116.28(13)
C7 C6 C9 121.47(13)
C6 C7 C3 119.30(13)
C6 C7 H7 120.3
C3 C7 H7 120.3
C5 C8 H8A 109.5
C5 C8 H8B 109.5
H8A C8 H8B 109.5
C5 C8 H8C 109.5
H8A C8 H8C 109.5
H8B C8 H8C 109.5
C6 C9 H9A 109.5
C6 C9 H9B 109.5
H9A C9 H9B 109.5
C6 C9 H9C 109.5
H9A C9 H9C 109.5
H9B C9 H9C 109.5

loop_
_geom_bond_atom_site_label_1
_geom_bond_atom_site_label_2
_geom_bond_distance
N1 C6 1.3457(19)
N1 C5 1.3463(18)
C1 C2 1.189(2)
C1 H1 0.9500
C2 C3 1.439(2)
C3 C4 1.395(2)
C3 C7 1.398(2)
C4 C5 1.394(2)
C4 H4 0.9500
C5 C8 1.502(2)
C6 C7 1.393(2)
C6 C9 1.508(2)
C7 H7 0.9500
C8 H8A 0.9800
C8 H8B 0.9800
C8 H8C 0.9800
C9 H9A 0.9800
C9 H9B 0.9800
C9 H9C 0.9800
